data_7019492
loop_
_publ_author_name
'Wu, Huilu'
'Yuan, Jingkun'
'Bai, Ying'
'Pan, Guolong'
'Wang, Hua'
'Kong, Jin'
'Fan, Xuyang'
'Liu, Hongmei'

_publ_section_title
;
 Synthesis, structure, DNA-binding properties and antioxidant activity of
 silver(i) complexes containing V-shaped bis-benzimidazole ligands.
;
_journal_issue 29
_journal_name_full 'Dalton transactions (Cambridge, England : 2003)'
_journal_page_first 8829
_journal_page_last 8838
_journal_paper_doi 10.1039/c2dt30512g
_journal_volume 41
_journal_year 2012
_chemical_formula_sum 'C58 H46 Ag2 N16 O14'
_chemical_formula_weight 1406.85
_chemical_name_systematic
;
?
;
_space_group_IT_number 2
_symmetry_cell_setting triclinic
_symmetry_space_group_name_Hall '-P 1'
_symmetry_space_group_name_H-M 'P -1'
_atom_sites_solution_hydrogens geom
_atom_sites_solution_primary direct
_atom_sites_solution_secondary difmap
_audit_creation_method SHELXL-97
_cell_angle_alpha 67.8070(10)
_cell_angle_beta 79.521(2)
_cell_angle_gamma 88.5650(10)
_cell_formula_units_Z 1
_cell_length_a 8.6538(12)
_cell_length_b 13.3823(19)
_cell_length_c 13.6460(19)
_cell_measurement_temperature 293(2)
_cell_volume 1437.2(3)
_computing_cell_refinement 'Bruker SMART'
_computing_data_collection 'Bruker SMART APEX II'
_computing_data_reduction 'Bruker SAINT'
_computing_structure_refinement 'SHELXL-97 (Sheldrick, 1997)'
_computing_structure_solution 'SHELXS-97 (Sheldrick, 1990)'
_diffrn_ambient_temperature 293(2)
_diffrn_measured_fraction_theta_full 0.984
_diffrn_measured_fraction_theta_max 0.984
_diffrn_measurement_device_type 'Bruker APEX II area detector'
_diffrn_measurement_method '\w scans'
_diffrn_radiation_monochromator graphite
_diffrn_radiation_source 'fine-focus sealed tube'
_diffrn_radiation_type MoK\a
_diffrn_radiation_wavelength 0.71073
_diffrn_reflns_av_R_equivalents 0.0197
_diffrn_reflns_av_sigmaI/netI 0.0340
_diffrn_reflns_limit_h_max 10
_diffrn_reflns_limit_h_min -10
_diffrn_reflns_limit_k_max 16
_diffrn_reflns_limit_k_min -16
_diffrn_reflns_limit_l_max 16
_diffrn_reflns_limit_l_min -16
_diffrn_reflns_number 10975
_diffrn_reflns_theta_full 26.00
_diffrn_reflns_theta_max 26.00
_diffrn_reflns_theta_min 2.64
_exptl_absorpt_coefficient_mu 0.764
_exptl_absorpt_correction_T_max 0.832
_exptl_absorpt_correction_T_min 0.783
_exptl_absorpt_correction_type multi-scan
_exptl_absorpt_process_details SADABS
_exptl_crystal_density_diffrn 1.625
_exptl_crystal_density_method 'not measured'
_exptl_crystal_description block
_exptl_crystal_F_000 712
_exptl_crystal_size_max 0.32
_exptl_crystal_size_mid 0.28
_exptl_crystal_size_min 0.24
_refine_diff_density_max 0.577
_refine_diff_density_min -0.526
_refine_diff_density_rms 0.052
_refine_ls_extinction_method none
_refine_ls_goodness_of_fit_ref 1.015
_refine_ls_hydrogen_treatment constr
_refine_ls_matrix_type full
_refine_ls_number_parameters 406
_refine_ls_number_reflns 5573
_refine_ls_number_restraints 0
_refine_ls_restrained_S_all 1.015
_refine_ls_R_factor_all 0.0543
_refine_ls_R_factor_gt 0.0384
_refine_ls_shift/su_max 0.001
_refine_ls_shift/su_mean 0.000
_refine_ls_structure_factor_coef Fsqd
_refine_ls_weighting_details 'calc w=1/[\s^2^(Fo^2^)+(0.0347P)^2^+0.6262P] where P=(Fo^2^+2Fc^2^)/3'
_refine_ls_weighting_scheme calc
_refine_ls_wR_factor_gt 0.0786
_refine_ls_wR_factor_ref 0.0858
_reflns_number_gt 4363
_reflns_number_total 5573
_reflns_threshold_expression >2sigma(I)
_cod_data_source_file c2dt30512g.txt
_cod_data_source_block 1
_cod_depositor_comments
;
The following automatic conversions were performed:

'_symmetry_cell_setting' value 'Triclinic' changed to 'triclinic'
according to /home/saulius/struct/CIF-dictionaries/cif_core.dic
dictionary named 'cif_core.dic' version 2.4.1 from
2010-06-29.

'_exptl_absorpt_correction_type' value 'Multi-scan'
changed to 'multi-scan' according to
/home/saulius/struct/CIF-dictionaries/cif_core.dic dictionary named
'cif_core.dic' version 2.4.1 from 2010-06-29.

Automatic conversion script
Id: cif_fix_values 1891 2012-01-12 08:04:46Z andrius 
;
_cod_original_sg_symbol_H-M P-1
_cod_database_code 7019492

loop_
_symmetry_equiv_pos_as_xyz
'x, y, z'
'-x, -y, -z'

loop_
_atom_site_label
_atom_site_type_symbol
_atom_site_fract_x
_atom_site_fract_y
_atom_site_fract_z
_atom_site_U_iso_or_equiv
_atom_site_adp_type
_atom_site_occupancy
_atom_site_symmetry_multiplicity
_atom_site_calc_flag
_atom_site_refinement_flags
Ag1 Ag 0.65158(3) 0.072820(19) 0.46076(2) 0.06018(11) Uani 1 1 d .
N1 N 0.4047(3) 0.07606(18) 0.28237(18) 0.0470(6) Uani 1 1 d .
N2 N 0.3658(3) 0.3230(2) 0.3128(2) 0.0565(7) Uani 1 1 d .
H2A H 0.3167 0.3558 0.2609 0.068 Uiso 1 1 calc R
N3 N 0.5159(3) 0.20693(18) 0.40953(19) 0.0472(6) Uani 1 1 d .
N4 N 0.0588(3) 0.17646(19) 0.39331(19) 0.0515(6) Uani 1 1 d .
H4 H 0.0210 0.2151 0.3375 0.062 Uiso 1 1 calc R
N5 N 0.1958(3) 0.05295(18) 0.49537(18) 0.0448(5) Uani 1 1 d .
C1 C 0.3218(5) 0.1672(3) -0.1041(3) 0.0778(11) Uani 1 1 d .
H1 H 0.2894 0.1989 -0.1701 0.093 Uiso 1 1 calc R
C2 C 0.4513(5) 0.2085(3) -0.0856(3) 0.0840(12) Uani 1 1 d .
H2 H 0.5076 0.2686 -0.1392 0.101 Uiso 1 1 calc R
C3 C 0.4989(4) 0.1611(3) 0.0129(3) 0.0698(10) Uani 1 1 d .
H3 H 0.5887 0.1891 0.0238 0.084 Uiso 1 1 calc R
C4 C 0.4161(4) 0.0734(2) 0.0951(2) 0.0528(7) Uani 1 1 d .
C5 C 0.2887(4) 0.0339(3) 0.0731(3) 0.0705(10) Uani 1 1 d .
H5 H 0.2313 -0.0260 0.1261 0.085 Uiso 1 1 calc R
C6 C 0.2415(5) 0.0802(4) -0.0261(3) 0.0811(11) Uani 1 1 d .
H6 H 0.1542 0.0508 -0.0384 0.097 Uiso 1 1 calc R
C7 C 0.4642(4) 0.0240(3) 0.2040(2) 0.0630(9) Uani 1 1 d .
H7A H 0.4278 -0.0514 0.2364 0.076 Uiso 1 1 calc R
H7B H 0.5782 0.0262 0.1930 0.076 Uiso 1 1 calc R
C8 C 0.4752(4) 0.1867(2) 0.2407(2) 0.0534(7) Uani 1 1 d .
H8A H 0.4288 0.2312 0.1798 0.064 Uiso 1 1 calc R
H8B H 0.5869 0.1850 0.2148 0.064 Uiso 1 1 calc R
C9 C 0.4534(3) 0.2375(2) 0.3217(2) 0.0469(7) Uani 1 1 d .
C10 C 0.3676(4) 0.3498(2) 0.4006(3) 0.0548(8) Uani 1 1 d .
C11 C 0.2924(4) 0.4282(3) 0.4337(4) 0.0773(11) Uani 1 1 d .
H11 H 0.2284 0.4772 0.3928 0.093 Uiso 1 1 calc R
C12 C 0.3172(5) 0.4295(3) 0.5283(4) 0.0878(13) Uani 1 1 d .
H12 H 0.2687 0.4808 0.5527 0.105 Uiso 1 1 calc R
C13 C 0.4119(5) 0.3575(3) 0.5897(3) 0.0831(12) Uani 1 1 d .
H13 H 0.4259 0.3617 0.6540 0.100 Uiso 1 1 calc R
C14 C 0.4860(4) 0.2797(3) 0.5582(3) 0.0667(9) Uani 1 1 d .
H14 H 0.5495 0.2312 0.5999 0.080 Uiso 1 1 calc R
C15 C 0.4625(3) 0.2763(2) 0.4613(2) 0.0473(7) Uani 1 1 d .
C16 C 0.2338(3) 0.0737(3) 0.3025(2) 0.0519(7) Uani 1 1 d .
H16A H 0.1942 0.0023 0.3137 0.062 Uiso 1 1 calc R
H16B H 0.1994 0.1249 0.2391 0.062 Uiso 1 1 calc R
C17 C 0.1640(3) 0.1003(2) 0.3976(2) 0.0454(7) Uani 1 1 d .
C18 C 0.0215(3) 0.1822(2) 0.4937(2) 0.0489(7) Uani 1 1 d .
C19 C -0.0755(4) 0.2477(3) 0.5331(3) 0.0676(9) Uani 1 1 d .
H19 H -0.1357 0.2983 0.4903 0.081 Uiso 1 1 calc R
C20 C -0.0784(4) 0.2343(3) 0.6377(3) 0.0718(10) Uani 1 1 d .
H20 H -0.1415 0.2773 0.6667 0.086 Uiso 1 1 calc R
C21 C 0.0101(4) 0.1582(3) 0.7019(3) 0.0659(9) Uani 1 1 d .
H21 H 0.0057 0.1521 0.7725 0.079 Uiso 1 1 calc R
C22 C 0.1040(4) 0.0918(3) 0.6636(2) 0.0565(8) Uani 1 1 d .
H22 H 0.1621 0.0401 0.7072 0.068 Uiso 1 1 calc R
C23 C 0.1088(3) 0.1048(2) 0.5574(2) 0.0446(7) Uani 1 1 d .
O1 O 0.8605(2) 0.66396(17) -0.18189(16) 0.0579(5) Uani 1 1 d .
O2 O 0.6534(5) 0.4993(3) -0.1131(3) 0.1412(16) Uani 1 1 d .
O3 O 0.6508(4) 0.3811(2) 0.0364(3) 0.1218(12) Uani 1 1 d .
O4 O 0.8427(5) 0.4375(3) 0.3102(2) 0.1327(14) Uani 1 1 d .
O5 O 1.0081(5) 0.5694(3) 0.2733(3) 0.1320(14) Uani 1 1 d .
O6 O 1.1134(3) 0.8444(2) -0.0810(3) 0.0957(9) Uani 1 1 d .
O7 O 1.1118(3) 0.7921(2) -0.2116(2) 0.0841(8) Uani 1 1 d .
N6 N 0.6903(3) 0.4698(2) -0.0286(3) 0.0635(7) Uani 1 1 d .
N7 N 0.9186(6) 0.5205(4) 0.2476(3) 0.0973(12) Uani 1 1 d .
N8 N 1.0704(3) 0.7817(2) -0.1172(3) 0.0633(7) Uani 1 1 d .
C24 C 0.8717(3) 0.6336(2) -0.0852(2) 0.0449(7) Uani 1 1 d .
C25 C 0.7876(3) 0.5383(2) -0.0009(2) 0.0478(7) Uani 1 1 d .
C26 C 0.8016(4) 0.5038(3) 0.1051(3) 0.0594(8) Uani 1 1 d .
H26 H 0.7464 0.4416 0.1557 0.071 Uiso 1 1 calc R
C27 C 0.8975(4) 0.5618(3) 0.1359(3) 0.0634(9) Uani 1 1 d .
C28 C 0.9802(4) 0.6535(3) 0.0636(3) 0.0613(9) Uani 1 1 d .
H28 H 1.0428 0.6927 0.0864 0.074 Uiso 1 1 calc R
C29 C 0.9697(3) 0.6873(2) -0.0437(2) 0.0489(7) Uani 1 1 d .

loop_
_atom_site_aniso_label
_atom_site_aniso_U_11
_atom_site_aniso_U_22
_atom_site_aniso_U_33
_atom_site_aniso_U_23
_atom_site_aniso_U_13
_atom_site_aniso_U_12
Ag1 0.05466(16) 0.05508(16) 0.07135(19) -0.02185(13) -0.01910(12) 0.01186(11)
N1 0.0509(14) 0.0474(14) 0.0405(13) -0.0135(11) -0.0108(11) 0.0090(11)
N2 0.0562(16) 0.0527(15) 0.0603(17) -0.0141(13) -0.0271(13) 0.0054(13)
N3 0.0438(13) 0.0497(14) 0.0477(15) -0.0157(12) -0.0142(11) 0.0028(11)
N4 0.0543(15) 0.0481(14) 0.0383(14) -0.0016(11) -0.0077(11) 0.0040(12)
N5 0.0453(13) 0.0435(13) 0.0384(13) -0.0081(11) -0.0055(11) -0.0015(10)
C1 0.091(3) 0.089(3) 0.057(2) -0.029(2) -0.021(2) 0.018(2)
C2 0.113(3) 0.079(3) 0.049(2) -0.015(2) -0.007(2) -0.015(2)
C3 0.068(2) 0.083(3) 0.059(2) -0.030(2) -0.0043(18) -0.0126(19)
C4 0.0587(19) 0.0542(18) 0.0466(18) -0.0229(15) -0.0044(15) 0.0064(15)
C5 0.075(2) 0.075(2) 0.056(2) -0.0229(19) 0.0004(18) -0.0123(19)
C6 0.067(2) 0.115(3) 0.071(3) -0.046(3) -0.014(2) -0.007(2)
C7 0.074(2) 0.063(2) 0.054(2) -0.0261(17) -0.0126(17) 0.0201(17)
C8 0.0458(17) 0.066(2) 0.0466(18) -0.0202(16) -0.0048(14) -0.0066(15)
C9 0.0376(15) 0.0498(17) 0.0481(18) -0.0132(14) -0.0061(13) -0.0053(13)
C10 0.0492(18) 0.0494(18) 0.065(2) -0.0192(16) -0.0129(16) 0.0004(14)
C11 0.071(2) 0.063(2) 0.098(3) -0.031(2) -0.015(2) 0.0127(18)
C12 0.101(3) 0.073(3) 0.091(3) -0.044(3) 0.008(3) -0.002(2)
C13 0.114(3) 0.076(3) 0.059(2) -0.033(2) 0.003(2) -0.019(2)
C14 0.078(2) 0.062(2) 0.057(2) -0.0170(18) -0.0141(18) -0.0102(18)
C15 0.0427(16) 0.0484(17) 0.0478(18) -0.0146(14) -0.0082(13) -0.0049(13)
C16 0.0531(18) 0.0555(18) 0.0430(17) -0.0155(14) -0.0041(14) -0.0099(14)
C17 0.0421(16) 0.0429(16) 0.0431(17) -0.0091(13) -0.0030(13) -0.0084(13)
C18 0.0491(17) 0.0412(16) 0.0446(18) -0.0061(14) -0.0010(13) -0.0043(13)
C19 0.071(2) 0.0508(19) 0.068(2) -0.0120(17) -0.0043(18) 0.0109(17)
C20 0.077(2) 0.063(2) 0.076(3) -0.035(2) 0.003(2) 0.0002(19)
C21 0.067(2) 0.078(2) 0.054(2) -0.0309(19) 0.0016(17) -0.0169(19)
C22 0.0525(18) 0.063(2) 0.0480(19) -0.0140(16) -0.0090(15) -0.0048(15)
C23 0.0451(16) 0.0426(16) 0.0399(16) -0.0102(13) -0.0037(13) -0.0073(13)
O1 0.0602(13) 0.0565(13) 0.0442(13) -0.0006(10) -0.0177(10) -0.0077(10)
O2 0.210(4) 0.103(2) 0.086(2) 0.0151(19) -0.069(3) -0.084(3)
O3 0.152(3) 0.0728(19) 0.107(2) 0.0106(18) -0.031(2) -0.054(2)
O4 0.224(4) 0.107(3) 0.0471(18) -0.0119(18) -0.018(2) 0.031(3)
O5 0.181(4) 0.166(4) 0.081(2) -0.066(2) -0.065(2) 0.038(3)
O6 0.090(2) 0.0753(18) 0.132(3) -0.0455(18) -0.0291(18) -0.0141(15)
O7 0.0703(17) 0.0926(19) 0.0690(18) -0.0071(15) -0.0103(14) -0.0290(14)
N6 0.0613(17) 0.0465(16) 0.0649(19) -0.0027(15) -0.0072(15) -0.0042(13)
N7 0.146(4) 0.103(3) 0.050(2) -0.036(2) -0.025(2) 0.045(3)
N8 0.0460(16) 0.0584(18) 0.082(2) -0.0177(17) -0.0228(15) 0.0020(13)
C24 0.0376(15) 0.0408(15) 0.0490(18) -0.0087(14) -0.0095(13) 0.0090(12)
C25 0.0440(16) 0.0406(16) 0.0498(19) -0.0089(14) -0.0056(13) 0.0067(13)
C26 0.069(2) 0.0490(18) 0.0446(19) -0.0068(15) 0.0035(16) 0.0134(16)
C27 0.087(3) 0.063(2) 0.0400(19) -0.0192(17) -0.0157(17) 0.0280(19)
C28 0.066(2) 0.064(2) 0.068(2) -0.0361(19) -0.0240(18) 0.0197(17)
C29 0.0429(16) 0.0435(16) 0.0551(19) -0.0114(14) -0.0138(14) 0.0093(13)

loop_
_atom_type_symbol
_atom_type_description
_atom_type_scat_dispersion_real
_atom_type_scat_dispersion_imag
_atom_type_scat_source
C C 0.0033 0.0016 'International Tables Vol C Tables 4.2.6.8 and 6.1.1.4'
Ag Ag -0.8971 1.1015 'International Tables Vol C Tables 4.2.6.8 and 6.1.1.4'
N N 0.0061 0.0033 'International Tables Vol C Tables 4.2.6.8 and 6.1.1.4'
O O 0.0106 0.0060 'International Tables Vol C Tables 4.2.6.8 and 6.1.1.4'
H H 0.0000 0.0000 'International Tables Vol C Tables 4.2.6.8 and 6.1.1.4'

loop_
_geom_angle_atom_site_label_1
_geom_angle_atom_site_label_2
_geom_angle_atom_site_label_3
_geom_angle
_geom_angle_site_symmetry_1
_geom_angle_site_symmetry_3
N3 Ag1 N5 175.15(9) . 2_656
N3 Ag1 Ag1 88.94(6) . 2_656
N5 Ag1 Ag1 95.79(6) 2_656 2_656
C16 N1 C8 112.4(2) . .
C16 N1 C7 110.3(2) . .
C8 N1 C7 109.1(2) . .
C9 N2 C10 108.5(2) . .
C9 N2 H2A 125.8 . .
C10 N2 H2A 125.8 . .
C9 N3 C15 106.2(2) . .
C9 N3 Ag1 124.88(19) . .
C15 N3 Ag1 128.73(19) . .
C17 N4 C18 108.4(2) . .
C17 N4 H4 125.8 . .
C18 N4 H4 125.8 . .
C17 N5 C23 105.9(2) . .
C17 N5 Ag1 124.39(19) . 2_656
C23 N5 Ag1 129.71(19) . 2_656
C6 C1 C2 119.3(4) . .
C6 C1 H1 120.3 . .
C2 C1 H1 120.3 . .
C1 C2 C3 120.2(4) . .
C1 C2 H2 119.9 . .
C3 C2 H2 119.9 . .
C4 C3 C2 121.5(3) . .
C4 C3 H3 119.2 . .
C2 C3 H3 119.2 . .
C5 C4 C3 116.5(3) . .
C5 C4 C7 121.8(3) . .
C3 C4 C7 121.7(3) . .
C4 C5 C6 122.3(3) . .
C4 C5 H5 118.9 . .
C6 C5 H5 118.9 . .
C1 C6 C5 120.2(4) . .
C1 C6 H6 119.9 . .
C5 C6 H6 119.9 . .
N1 C7 C4 116.1(2) . .
N1 C7 H7A 108.3 . .
C4 C7 H7A 108.3 . .
N1 C7 H7B 108.3 . .
C4 C7 H7B 108.3 . .
H7A C7 H7B 107.4 . .
N1 C8 C9 113.7(2) . .
N1 C8 H8A 108.8 . .
C9 C8 H8A 108.8 . .
N1 C8 H8B 108.8 . .
C9 C8 H8B 108.8 . .
H8A C8 H8B 107.7 . .
N3 C9 N2 111.3(3) . .
N3 C9 C8 126.2(3) . .
N2 C9 C8 122.5(3) . .
N2 C10 C15 105.4(3) . .
N2 C10 C11 132.5(3) . .
C15 C10 C11 122.1(3) . .
C12 C11 C10 116.6(4) . .
C12 C11 H11 121.7 . .
C10 C11 H11 121.7 . .
C11 C12 C13 122.3(4) . .
C11 C12 H12 118.9 . .
C13 C12 H12 118.9 . .
C14 C13 C12 121.6(4) . .
C14 C13 H13 119.2 . .
C12 C13 H13 119.2 . .
C13 C14 C15 117.4(4) . .
C13 C14 H14 121.3 . .
C15 C14 H14 121.3 . .
C10 C15 N3 108.7(3) . .
C10 C15 C14 120.0(3) . .
N3 C15 C14 131.4(3) . .
N1 C16 C17 113.6(2) . .
N1 C16 H16A 108.9 . .
C17 C16 H16A 108.9 . .
N1 C16 H16B 108.9 . .
C17 C16 H16B 108.9 . .
H16A C16 H16B 107.7 . .
N5 C17 N4 111.5(3) . .
N5 C17 C16 125.3(3) . .
N4 C17 C16 123.2(3) . .
N4 C18 C23 105.3(2) . .
N4 C18 C19 132.6(3) . .
C23 C18 C19 122.1(3) . .
C20 C19 C18 116.7(3) . .
C20 C19 H19 121.7 . .
C18 C19 H19 121.7 . .
C19 C20 C21 121.8(3) . .
C19 C20 H20 119.1 . .
C21 C20 H20 119.1 . .
C22 C21 C20 121.6(3) . .
C22 C21 H21 119.2 . .
C20 C21 H21 119.2 . .
C21 C22 C23 117.3(3) . .
C21 C22 H22 121.4 . .
C23 C22 H22 121.4 . .
C18 C23 C22 120.6(3) . .
C18 C23 N5 108.9(2) . .
C22 C23 N5 130.6(3) . .
O2 N6 O3 120.3(3) . .
O2 N6 C25 121.3(3) . .
O3 N6 C25 118.3(3) . .
O5 N7 O4 123.9(4) . .
O5 N7 C27 118.5(5) . .
O4 N7 C27 117.6(4) . .
O6 N8 O7 123.0(3) . .
O6 N8 C29 118.3(3) . .
O7 N8 C29 118.6(3) . .
O1 C24 C29 124.5(3) . .
O1 C24 C25 123.6(3) . .
C29 C24 C25 111.9(3) . .
C26 C25 N6 116.4(3) . .
C26 C25 C24 123.7(3) . .
N6 C25 C24 119.8(3) . .
C27 C26 C25 119.4(3) . .
C27 C26 H26 120.3 . .
C25 C26 H26 120.3 . .
C28 C27 C26 121.7(3) . .
C28 C27 N7 119.5(4) . .
C26 C27 N7 118.7(4) . .
C27 C28 C29 119.3(3) . .
C27 C28 H28 120.4 . .
C29 C28 H28 120.4 . .
C28 C29 C24 123.9(3) . .
C28 C29 N8 116.0(3) . .
C24 C29 N8 120.0(3) . .

loop_
_geom_bond_atom_site_label_1
_geom_bond_atom_site_label_2
_geom_bond_distance
_geom_bond_site_symmetry_2
Ag1 N3 2.081(2) .
Ag1 N5 2.086(2) 2_656
Ag1 Ag1 3.0799(6) 2_656
N1 C16 1.454(4) .
N1 C8 1.473(4) .
N1 C7 1.495(4) .
N2 C9 1.336(4) .
N2 C10 1.378(4) .
N2 H2A 0.8600 .
N3 C9 1.323(3) .
N3 C15 1.389(4) .
N4 C17 1.341(4) .
N4 C18 1.380(4) .
N4 H4 0.8600 .
N5 C17 1.320(4) .
N5 C23 1.397(3) .
N5 Ag1 2.086(2) 2_656
C1 C6 1.344(5) .
C1 C2 1.366(5) .
C1 H1 0.9300 .
C2 C3 1.387(5) .
C2 H2 0.9300 .
C3 C4 1.380(4) .
C3 H3 0.9300 .
C4 C5 1.362(5) .
C4 C7 1.513(4) .
C5 C6 1.391(5) .
C5 H5 0.9300 .
C6 H6 0.9300 .
C7 H7A 0.9700 .
C7 H7B 0.9700 .
C8 C9 1.485(4) .
C8 H8A 0.9700 .
C8 H8B 0.9700 .
C10 C15 1.386(4) .
C10 C11 1.395(4) .
C11 C12 1.353(5) .
C11 H11 0.9300 .
C12 C13 1.380(6) .
C12 H12 0.9300 .
C13 C14 1.373(5) .
C13 H13 0.9300 .
C14 C15 1.391(4) .
C14 H14 0.9300 .
C16 C17 1.494(4) .
C16 H16A 0.9700 .
C16 H16B 0.9700 .
C18 C23 1.385(4) .
C18 C19 1.385(4) .
C19 C20 1.366(5) .
C19 H19 0.9300 .
C20 C21 1.385(5) .
C20 H20 0.9300 .
C21 C22 1.373(4) .
C21 H21 0.9300 .
C22 C23 1.386(4) .
C22 H22 0.9300 .
O1 C24 1.248(3) .
O2 N6 1.171(4) .
O3 N6 1.195(3) .
O4 N7 1.229(5) .
O5 N7 1.204(5) .
O6 N8 1.219(3) .
O7 N8 1.227(4) .
N6 C25 1.452(4) .
N7 C27 1.457(5) .
N8 C29 1.463(4) .
C24 C29 1.439(4) .
C24 C25 1.453(4) .
C25 C26 1.370(4) .
C26 C27 1.368(5) .
C26 H26 0.9300 .
C27 C28 1.365(5) .
C28 C29 1.378(4) .
C28 H28 0.9300 .

loop_
_geom_hbond_atom_site_label_D
_geom_hbond_atom_site_label_H
_geom_hbond_atom_site_label_A
_geom_hbond_distance_DH
_geom_hbond_distance_HA
_geom_hbond_distance_DA
_geom_hbond_angle_DHA
_geom_hbond_site_symmetry_A
C19 H19 O4 0.93 2.50 3.325(5) 148.4 1_455
N2 H2A O1 0.86 2.10 2.842(3) 143.7 2_665
N2 H2A O2 0.86 2.19 2.891(4) 139.1 2_665
N4 H4 O1 0.86 2.21 2.839(3) 130.1 2_665
N4 H4 O7 0.86 2.26 3.002(4) 143.9 2_665
C12 H12 O4 0.93 2.54 3.416(5) 156.8 2_666

loop_
_geom_torsion_atom_site_label_1
_geom_torsion_atom_site_label_2
_geom_torsion_atom_site_label_3
_geom_torsion_atom_site_label_4
_geom_torsion
_geom_torsion_site_symmetry_1
N5 Ag1 N3 C9 91.2(11) 2_656
Ag1 Ag1 N3 C9 -76.0(2) 2_656
N5 Ag1 N3 C15 -94.3(11) 2_656
Ag1 Ag1 N3 C15 98.6(2) 2_656
C6 C1 C2 C3 -0.1(6) .
C1 C2 C3 C4 -1.5(6) .
C2 C3 C4 C5 2.1(5) .
C2 C3 C4 C7 -177.7(3) .
C3 C4 C5 C6 -1.2(5) .
C7 C4 C5 C6 178.6(3) .
C2 C1 C6 C5 1.0(6) .
C4 C5 C6 C1 -0.3(6) .
C16 N1 C7 C4 58.6(4) .
C8 N1 C7 C4 -65.3(3) .
C5 C4 C7 N1 -95.2(4) .
C3 C4 C7 N1 84.6(4) .
C16 N1 C8 C9 70.3(3) .
C7 N1 C8 C9 -167.1(2) .
C15 N3 C9 N2 1.2(3) .
Ag1 N3 C9 N2 176.73(18) .
C15 N3 C9 C8 -179.3(3) .
Ag1 N3 C9 C8 -3.8(4) .
C10 N2 C9 N3 -1.2(3) .
C10 N2 C9 C8 179.3(3) .
N1 C8 C9 N3 66.6(4) .
N1 C8 C9 N2 -114.0(3) .
C9 N2 C10 C15 0.7(3) .
C9 N2 C10 C11 -177.1(3) .
N2 C10 C11 C12 177.8(4) .
C15 C10 C11 C12 0.3(5) .
C10 C11 C12 C13 0.1(6) .
C11 C12 C13 C14 -0.3(6) .
C12 C13 C14 C15 0.2(6) .
N2 C10 C15 N3 0.0(3) .
C11 C10 C15 N3 178.1(3) .
N2 C10 C15 C14 -178.5(3) .
C11 C10 C15 C14 -0.5(5) .
C9 N3 C15 C10 -0.7(3) .
Ag1 N3 C15 C10 -176.04(19) .
C9 N3 C15 C14 177.6(3) .
Ag1 N3 C15 C14 2.3(5) .
C13 C14 C15 C10 0.2(5) .
C13 C14 C15 N3 -178.0(3) .
C8 N1 C16 C17 -71.4(3) .
C7 N1 C16 C17 166.6(2) .
C23 N5 C17 N4 -2.0(3) .
Ag1 N5 C17 N4 178.30(17) 2_656
C23 N5 C17 C16 178.3(3) .
Ag1 N5 C17 C16 -1.4(4) 2_656
C18 N4 C17 N5 1.7(3) .
C18 N4 C17 C16 -178.6(3) .
N1 C16 C17 N5 -52.8(4) .
N1 C16 C17 N4 127.6(3) .
C17 N4 C18 C23 -0.6(3) .
C17 N4 C18 C19 177.9(3) .
N4 C18 C19 C20 -176.7(3) .
C23 C18 C19 C20 1.5(5) .
C18 C19 C20 C21 -0.6(5) .
C19 C20 C21 C22 -0.7(5) .
C20 C21 C22 C23 0.9(5) .
N4 C18 C23 C22 177.4(3) .
C19 C18 C23 C22 -1.3(4) .
N4 C18 C23 N5 -0.6(3) .
C19 C18 C23 N5 -179.3(3) .
C21 C22 C23 C18 0.0(4) .
C21 C22 C23 N5 177.5(3) .
C17 N5 C23 C18 1.6(3) .
Ag1 N5 C23 C18 -178.75(18) 2_656
C17 N5 C23 C22 -176.1(3) .
Ag1 N5 C23 C22 3.5(4) 2_656
O2 N6 C25 C26 169.3(4) .
O3 N6 C25 C26 -12.2(4) .
O2 N6 C25 C24 -14.7(5) .
O3 N6 C25 C24 163.8(3) .
O1 C24 C25 C26 178.9(3) .
C29 C24 C25 C26 -0.5(4) .
O1 C24 C25 N6 3.3(4) .
C29 C24 C25 N6 -176.2(2) .
N6 C25 C26 C27 176.9(3) .
C24 C25 C26 C27 1.1(4) .
C25 C26 C27 C28 0.0(5) .
C25 C26 C27 N7 -176.3(3) .
O5 N7 C27 C28 0.7(5) .
O4 N7 C27 C28 -179.7(3) .
O5 N7 C27 C26 177.0(4) .
O4 N7 C27 C26 -3.3(5) .
C26 C27 C28 C29 -1.5(5) .
N7 C27 C28 C29 174.7(3) .
C27 C28 C29 C24 2.1(4) .
C27 C28 C29 N8 -175.7(3) .
O1 C24 C29 C28 179.5(3) .
C25 C24 C29 C28 -1.1(4) .
O1 C24 C29 N8 -2.8(4) .
C25 C24 C29 N8 176.6(2) .
O6 N8 C29 C28 -24.3(4) .
O7 N8 C29 C28 153.3(3) .
O6 N8 C29 C24 157.8(3) .
O7 N8 C29 C24 -24.6(4) .
